data_4305502
loop_
_publ_author_name
'Berta Cebri\'an-Losantos'
'Erwin Reisner'
'Christian R. Kowol'
'Alexander Roller'
'Sergiu Shova'
'Vladimir B. Arion'
'Bernhard K. Keppler'

_publ_section_title
;
Synthesis and Reactivity of the Aquation Product of the Antitumor
Complex trans-[RuIIICl4(indazole)2]-
;
_journal_name_full 'Inorganic Chemistry'
_journal_page_first 6513
_journal_page_last 6523
_journal_paper_doi 10.1021/ic800506g
_journal_volume 47
_journal_year 2008
_chemical_formula_sum 'C28 H22 Cl3 N6 Ru'
_chemical_formula_weight 649.94
_chemical_name_systematic
; 
mer,trans-[Trichloridoindazole-1-(1H-indazol-1-yl-1-
phenylmethanimineruthenium(III)] benzonitrile
solvate
;
_space_group_IT_number 2
_symmetry_cell_setting triclinic
_symmetry_space_group_name_Hall '-P 1'
_symmetry_space_group_name_H-M 'P -1'
_atom_sites_solution_hydrogens geom
_atom_sites_solution_primary direct
_atom_sites_solution_secondary difmap
_audit_creation_method SHELXL-97
_cell_angle_alpha 104.96(3)
_cell_angle_beta 107.96(3)
_cell_angle_gamma 93.78(3)
_cell_formula_units_Z 2
_cell_length_a 9.808(2)
_cell_length_b 11.927(2)
_cell_length_c 12.689(3)
_cell_measurement_temperature 100(2)
_cell_volume 1347.0(6)
_computing_structure_refinement 'SHELXL-97 (Sheldrick, 1997)'
_computing_structure_solution 'SHELXS-97 (Sheldrick, 1990)'
_diffrn_ambient_temperature 100(2)
_diffrn_measured_fraction_theta_full 0.997
_diffrn_measured_fraction_theta_max 0.997
_diffrn_radiation_monochromator graphite
_diffrn_radiation_source 'fine-focus sealed tube'
_diffrn_radiation_type MoK\a
_diffrn_radiation_wavelength 0.71073
_diffrn_reflns_av_R_equivalents 0.0543
_diffrn_reflns_av_sigmaI/netI 0.0547
_diffrn_reflns_limit_h_max 12
_diffrn_reflns_limit_h_min -12
_diffrn_reflns_limit_k_max 14
_diffrn_reflns_limit_k_min -14
_diffrn_reflns_limit_l_max 15
_diffrn_reflns_limit_l_min -15
_diffrn_reflns_number 20700
_diffrn_reflns_theta_full 26.00
_diffrn_reflns_theta_max 26.00
_diffrn_reflns_theta_min 2.32
_exptl_absorpt_coefficient_mu 0.910
_exptl_absorpt_correction_T_max 0.9645
_exptl_absorpt_correction_T_min 0.9308
_exptl_absorpt_correction_type multi-scan
_exptl_absorpt_process_details SADABS
_exptl_crystal_density_diffrn 1.602
_exptl_crystal_density_method 'not measured'
_exptl_crystal_F_000 654
_exptl_crystal_size_max 0.08
_exptl_crystal_size_mid 0.06
_exptl_crystal_size_min 0.04
_refine_diff_density_max 0.391
_refine_diff_density_min -0.524
_refine_diff_density_rms 0.092
_refine_ls_extinction_method none
_refine_ls_goodness_of_fit_ref 1.062
_refine_ls_hydrogen_treatment constr
_refine_ls_matrix_type full
_refine_ls_number_parameters 343
_refine_ls_number_reflns 5282
_refine_ls_number_restraints 0
_refine_ls_restrained_S_all 1.062
_refine_ls_R_factor_all 0.0562
_refine_ls_R_factor_gt 0.0331
_refine_ls_shift/su_max 0.000
_refine_ls_shift/su_mean 0.000
_refine_ls_structure_factor_coef Fsqd
_refine_ls_weighting_details 'calc w=1/[\s^2^(Fo^2^)+(0.0200P)^2^+0.3500P] where P=(Fo^2^+2Fc^2^)/3'
_refine_ls_weighting_scheme calc
_refine_ls_wR_factor_gt 0.0590
_refine_ls_wR_factor_ref 0.0626
_reflns_number_gt 4030
_reflns_number_total 5282
_reflns_threshold_expression >2sigma(I)
_cod_data_source_file ic800506g-file001_3.cif
_cod_data_source_block BECE200
_cod_original_cell_volume 1347.0(5)
_cod_database_code 4305502

loop_
_symmetry_equiv_pos_as_xyz
'x, y, z'
'-x, -y, -z'

loop_
_atom_site_label
_atom_site_type_symbol
_atom_site_fract_x
_atom_site_fract_y
_atom_site_fract_z
_atom_site_U_iso_or_equiv
_atom_site_adp_type
_atom_site_occupancy
_atom_site_symmetry_multiplicity
_atom_site_calc_flag
_atom_site_refinement_flags
_atom_site_disorder_assembly
_atom_site_disorder_group
Ru1 Ru 0.44592(3) 0.339557(19) 0.17319(2) 0.01133(7) Uani 1 1 d . . .
Cl1 Cl 0.42969(8) 0.24118(6) -0.01708(7) 0.01910(18) Uani 1 1 d . . .
Cl2 Cl 0.38078(8) 0.50987(6) 0.12046(7) 0.01684(17) Uani 1 1 d . . .
Cl3 Cl 0.47544(8) 0.42655(6) 0.36553(7) 0.02022(18) Uani 1 1 d . . .
N4 N 0.6599(3) 0.40454(18) 0.2075(2) 0.0137(5) Uani 1 1 d . . .
N2 N 0.2403(3) 0.26893(18) 0.1470(2) 0.0133(5) Uani 1 1 d . . .
N3 N 0.4752(3) 0.18761(19) 0.2162(2) 0.0156(6) Uani 1 1 d . . .
H30 H 0.5613 0.1658 0.2348 0.019 Uiso 1 1 calc R . .
N1 N 0.2324(3) 0.16211(18) 0.1731(2) 0.0140(5) Uani 1 1 d . . .
C10 C 0.7774(3) 0.4128(2) 0.2976(3) 0.0146(7) Uani 1 1 d . . .
H10 H 0.7793 0.3823 0.3602 0.018 Uiso 1 1 calc R . .
C9 C 0.3663(3) 0.0227(2) 0.2604(3) 0.0148(6) Uani 1 1 d . . .
C21 C 0.3298(3) 0.0303(3) 0.3586(3) 0.0215(7) Uani 1 1 d . . .
H21 H 0.2994 0.0997 0.3945 0.026 Uiso 1 1 calc R . .
C4 C -0.2097(3) 0.0783(3) 0.0882(3) 0.0218(7) Uani 1 1 d . . .
H4 H -0.3121 0.0635 0.0689 0.026 Uiso 1 1 calc R . .
C7 C 0.0877(3) 0.1170(2) 0.1491(2) 0.0126(6) Uani 1 1 d . . .
C12 C 1.0477(3) 0.5086(2) 0.3537(3) 0.0199(7) Uani 1 1 d . . .
H12 H 1.0869 0.4908 0.4248 0.024 Uiso 1 1 calc R . .
C2 C 0.0063(3) 0.2004(2) 0.1122(3) 0.0147(6) Uani 1 1 d . . .
C6 C 0.0227(3) 0.0120(2) 0.1546(3) 0.0170(7) Uani 1 1 d . . .
H6 H 0.0784 -0.0448 0.1786 0.020 Uiso 1 1 calc R . .
C8 C 0.3634(3) 0.1253(2) 0.2150(3) 0.0142(6) Uani 1 1 d . . .
C19 C 0.3804(3) -0.1650(3) 0.3498(3) 0.0294(9) Uani 1 1 d . . .
H19 H 0.3858 -0.2297 0.3809 0.035 Uiso 1 1 calc R . .
C17 C 0.4108(3) -0.0777(2) 0.2069(3) 0.0195(7) Uani 1 1 d . . .
H17 H 0.4382 -0.0814 0.1407 0.023 Uiso 1 1 calc R . .
C13 C 1.1345(3) 0.5691(2) 0.3140(3) 0.0237(8) Uani 1 1 d . . .
H13 H 1.2349 0.5926 0.3576 0.028 Uiso 1 1 calc R . .
C1 C 0.1080(3) 0.2919(2) 0.1130(2) 0.0138(6) Uani 1 1 d . . .
H1 H 0.0830 0.3605 0.0916 0.017 Uiso 1 1 calc R . .
C11 C 0.8993(3) 0.4731(2) 0.2874(3) 0.0153(7) Uani 1 1 d . . .
C16 C 0.8454(3) 0.5017(2) 0.1830(3) 0.0153(7) Uani 1 1 d . . .
C14 C 1.0770(3) 0.5969(3) 0.2094(3) 0.0245(8) Uani 1 1 d . . .
H14 H 1.1399 0.6395 0.1843 0.029 Uiso 1 1 calc R . .
C5 C -0.1259(3) -0.0052(3) 0.1233(3) 0.0212(7) Uani 1 1 d . . .
H5 H -0.1738 -0.0761 0.1254 0.025 Uiso 1 1 calc R . .
C3 C -0.1455(3) 0.1812(3) 0.0814(3) 0.0183(7) Uani 1 1 d . . .
H3 H -0.2020 0.2372 0.0567 0.022 Uiso 1 1 calc R . .
C15 C 0.9331(3) 0.5647(3) 0.1426(3) 0.0224(7) Uani 1 1 d . . .
H15 H 0.8950 0.5841 0.0722 0.027 Uiso 1 1 calc R . .
N5 N 0.7013(3) 0.45833(19) 0.1376(2) 0.0148(5) Uani 1 1 d . . .
H50 H 0.6426 0.4643 0.0718 0.018 Uiso 1 1 calc R . .
C20 C 0.3377(3) -0.0637(3) 0.4045(3) 0.0273(8) Uani 1 1 d . . .
H20 H 0.3141 -0.0589 0.4726 0.033 Uiso 1 1 calc R . .
C18 C 0.4151(3) -0.1728(3) 0.2513(3) 0.0276(8) Uani 1 1 d . . .
H18 H 0.4419 -0.2433 0.2137 0.033 Uiso 1 1 calc R . .
N6 N 0.7490(3) 0.1145(2) 0.3524(3) 0.0299(7) Uani 1 1 d . . .
C24 C 1.1007(3) 0.2598(2) 0.4438(3) 0.0199(7) Uani 1 1 d . . .
H24 H 1.0632 0.2668 0.3677 0.024 Uiso 1 1 calc R . .
C22 C 0.8672(4) 0.1476(3) 0.4114(3) 0.0215(7) Uani 1 1 d . . .
C23 C 1.0154(3) 0.1953(2) 0.4842(3) 0.0186(7) Uani 1 1 d . . .
C28 C 1.0708(4) 0.1826(3) 0.5942(3) 0.0262(8) Uani 1 1 d . . .
H28 H 1.0133 0.1378 0.6216 0.031 Uiso 1 1 calc R . .
C26 C 1.2931(3) 0.3023(2) 0.6244(3) 0.0235(8) Uani 1 1 d . . .
H26 H 1.3879 0.3408 0.6734 0.028 Uiso 1 1 calc R . .
C25 C 1.2384(3) 0.3130(2) 0.5137(3) 0.0203(7) Uani 1 1 d . . .
H25 H 1.2964 0.3573 0.4862 0.024 Uiso 1 1 calc R . .
C27 C 1.2105(4) 0.2359(3) 0.6637(3) 0.0284(8) Uani 1 1 d . . .
H27 H 1.2498 0.2268 0.7388 0.034 Uiso 1 1 calc R . .

loop_
_atom_site_aniso_label
_atom_site_aniso_U_11
_atom_site_aniso_U_22
_atom_site_aniso_U_33
_atom_site_aniso_U_23
_atom_site_aniso_U_13
_atom_site_aniso_U_12
Ru1 0.01161(13) 0.01036(11) 0.01190(14) 0.00363(9) 0.00381(10) 0.00022(9)
Cl1 0.0205(4) 0.0190(4) 0.0148(4) -0.0002(3) 0.0072(3) -0.0025(3)
Cl2 0.0168(4) 0.0134(3) 0.0213(4) 0.0077(3) 0.0057(3) 0.0026(3)
Cl3 0.0223(4) 0.0224(4) 0.0139(4) 0.0015(3) 0.0076(4) -0.0023(3)
N4 0.0143(14) 0.0111(11) 0.0161(15) 0.0054(11) 0.0047(11) 0.0006(10)
N2 0.0200(15) 0.0102(11) 0.0109(14) 0.0047(10) 0.0058(11) 0.0017(10)
N3 0.0127(14) 0.0164(12) 0.0200(16) 0.0078(11) 0.0064(11) 0.0040(10)
N1 0.0154(14) 0.0097(11) 0.0190(15) 0.0062(10) 0.0075(11) -0.0001(10)
C10 0.0170(17) 0.0124(13) 0.0135(18) 0.0042(12) 0.0033(13) 0.0028(12)
C9 0.0118(16) 0.0151(14) 0.0156(18) 0.0055(13) 0.0017(13) -0.0006(11)
C21 0.0218(19) 0.0249(16) 0.020(2) 0.0092(14) 0.0083(15) 0.0052(13)
C4 0.0144(17) 0.0321(17) 0.0157(19) 0.0033(15) 0.0048(14) -0.0017(13)
C7 0.0118(16) 0.0176(14) 0.0077(16) 0.0011(12) 0.0052(13) -0.0015(12)
C12 0.0159(17) 0.0144(14) 0.022(2) 0.0038(13) -0.0022(14) 0.0011(12)
C2 0.0167(17) 0.0133(14) 0.0117(17) 0.0001(12) 0.0046(13) 0.0007(12)
C6 0.0220(18) 0.0154(14) 0.0110(17) 0.0017(13) 0.0046(14) -0.0006(12)
C8 0.0185(17) 0.0104(13) 0.0121(17) 0.0003(12) 0.0057(13) 0.0025(12)
C19 0.0220(19) 0.0206(16) 0.042(2) 0.0207(17) -0.0023(17) -0.0051(14)
C17 0.0165(17) 0.0194(15) 0.0197(19) 0.0056(14) 0.0020(14) 0.0040(13)
C13 0.0147(17) 0.0150(14) 0.035(2) 0.0025(15) 0.0034(15) 0.0003(12)
C1 0.0134(16) 0.0156(14) 0.0128(17) 0.0053(13) 0.0037(13) 0.0030(12)
C11 0.0128(16) 0.0114(13) 0.0191(18) 0.0015(13) 0.0039(13) 0.0018(11)
C16 0.0124(16) 0.0118(13) 0.0205(19) 0.0023(13) 0.0060(14) 0.0011(11)
C14 0.0197(18) 0.0214(16) 0.034(2) 0.0065(15) 0.0137(16) -0.0014(13)
C5 0.0243(19) 0.0209(16) 0.0150(18) 0.0023(14) 0.0068(15) -0.0081(13)
C3 0.0150(17) 0.0235(15) 0.0132(18) 0.0030(13) 0.0027(13) 0.0017(13)
C15 0.0167(18) 0.0254(16) 0.026(2) 0.0083(15) 0.0084(15) 0.0003(13)
N5 0.0147(14) 0.0197(12) 0.0115(14) 0.0084(11) 0.0038(11) 0.0002(10)
C20 0.0230(19) 0.0405(19) 0.027(2) 0.0219(17) 0.0103(16) 0.0022(15)
C18 0.025(2) 0.0142(15) 0.035(2) 0.0060(15) -0.0010(17) 0.0037(13)
N6 0.0234(17) 0.0414(17) 0.0279(19) 0.0178(14) 0.0065(14) 0.0044(13)
C24 0.0264(19) 0.0199(15) 0.0159(19) 0.0051(14) 0.0097(15) 0.0087(13)
C22 0.0219(19) 0.0276(17) 0.021(2) 0.0140(15) 0.0094(16) 0.0068(14)
C23 0.0154(17) 0.0206(15) 0.0177(19) 0.0053(14) 0.0021(14) 0.0062(13)
C28 0.0241(19) 0.0298(17) 0.028(2) 0.0136(16) 0.0089(16) 0.0024(14)
C26 0.0180(18) 0.0165(15) 0.029(2) 0.0011(14) 0.0022(15) 0.0064(13)
C25 0.0201(18) 0.0145(14) 0.026(2) 0.0022(14) 0.0098(15) 0.0026(13)
C27 0.029(2) 0.0314(18) 0.021(2) 0.0092(16) 0.0006(16) 0.0094(15)

loop_
_atom_type_symbol
_atom_type_description
_atom_type_scat_dispersion_real
_atom_type_scat_dispersion_imag
_atom_type_scat_source
C C 0.0033 0.0016 'International Tables Vol C Tables 4.2.6.8 and 6.1.1.4'
H H 0.0000 0.0000 'International Tables Vol C Tables 4.2.6.8 and 6.1.1.4'
N N 0.0061 0.0033 'International Tables Vol C Tables 4.2.6.8 and 6.1.1.4'
Cl Cl 0.1484 0.1585 'International Tables Vol C Tables 4.2.6.8 and 6.1.1.4'
Ru Ru -1.2594 0.8363 'International Tables Vol C Tables 4.2.6.8 and 6.1.1.4'

loop_
_geom_angle_atom_site_label_1
_geom_angle_atom_site_label_2
_geom_angle_atom_site_label_3
_geom_angle
_geom_angle_site_symmetry_1
_geom_angle_site_symmetry_3
_geom_angle_publ_flag
N2 Ru1 N3 77.77(9) . . ?
N2 Ru1 N4 176.05(9) . . ?
N3 Ru1 N4 98.59(9) . . ?
N2 Ru1 Cl3 89.36(8) . . ?
N3 Ru1 Cl3 86.58(8) . . ?
N4 Ru1 Cl3 88.88(8) . . ?
N2 Ru1 Cl1 92.36(8) . . ?
N3 Ru1 Cl1 89.49(8) . . ?
N4 Ru1 Cl1 89.12(8) . . ?
Cl3 Ru1 Cl1 175.28(3) . . ?
N2 Ru1 Cl2 95.01(7) . . ?
N3 Ru1 Cl2 172.76(7) . . ?
N4 Ru1 Cl2 88.61(7) . . ?
Cl3 Ru1 Cl2 92.79(4) . . ?
Cl1 Ru1 Cl2 91.44(4) . . ?
C10 N4 N5 107.1(2) . . ?
C10 N4 Ru1 130.8(2) . . ?
N5 N4 Ru1 121.90(18) . . ?
C1 N2 N1 107.3(2) . . ?
C1 N2 Ru1 139.78(19) . . ?
N1 N2 Ru1 112.95(17) . . ?
C8 N3 Ru1 117.26(19) . . ?
C8 N3 H30 121.4 . . ?
Ru1 N3 H30 121.4 . . ?
C8 N1 C7 134.7(2) . . ?
C8 N1 N2 115.7(2) . . ?
C7 N1 N2 109.6(2) . . ?
N4 C10 C11 110.4(3) . . ?
N4 C10 H10 124.8 . . ?
C11 C10 H10 124.8 . . ?
C21 C9 C17 120.9(3) . . ?
C21 C9 C8 119.2(3) . . ?
C17 C9 C8 119.8(3) . . ?
C9 C21 C20 119.7(3) . . ?
C9 C21 H21 120.1 . . ?
C20 C21 H21 120.1 . . ?
C3 C4 C5 120.9(3) . . ?
C3 C4 H4 119.5 . . ?
C5 C4 H4 119.5 . . ?
C6 C7 N1 131.9(3) . . ?
C6 C7 C2 122.1(3) . . ?
N1 C7 C2 106.0(2) . . ?
C13 C12 C11 118.9(3) . . ?
C13 C12 H12 120.5 . . ?
C11 C12 H12 120.5 . . ?
C7 C2 C3 120.2(3) . . ?
C7 C2 C1 106.1(3) . . ?
C3 C2 C1 133.7(3) . . ?
C5 C6 C7 116.6(3) . . ?
C5 C6 H6 121.7 . . ?
C7 C6 H6 121.7 . . ?
N3 C8 N1 116.0(2) . . ?
N3 C8 C9 125.0(3) . . ?
N1 C8 C9 118.9(3) . . ?
C18 C19 C20 120.9(3) . . ?
C18 C19 H19 119.6 . . ?
C20 C19 H19 119.6 . . ?
C9 C17 C18 119.2(3) . . ?
C9 C17 H17 120.4 . . ?
C18 C17 H17 120.4 . . ?
C12 C13 C14 120.9(3) . . ?
C12 C13 H13 119.6 . . ?
C14 C13 H13 119.6 . . ?
N2 C1 C2 110.9(2) . . ?
N2 C1 H1 124.5 . . ?
C2 C1 H1 124.5 . . ?
C16 C11 C12 118.8(3) . . ?
C16 C11 C10 104.8(3) . . ?
C12 C11 C10 136.3(3) . . ?
N5 C16 C15 130.7(3) . . ?
N5 C16 C11 106.7(2) . . ?
C15 C16 C11 122.6(3) . . ?
C15 C14 C13 122.1(3) . . ?
C15 C14 H14 118.9 . . ?
C13 C14 H14 118.9 . . ?
C6 C5 C4 122.3(3) . . ?
C6 C5 H5 118.8 . . ?
C4 C5 H5 118.8 . . ?
C4 C3 C2 117.8(3) . . ?
C4 C3 H3 121.1 . . ?
C2 C3 H3 121.1 . . ?
C14 C15 C16 116.7(3) . . ?
C14 C15 H15 121.7 . . ?
C16 C15 H15 121.7 . . ?
N4 N5 C16 110.9(2) . . ?
N4 N5 H50 124.5 . . ?
C16 N5 H50 124.5 . . ?
C21 C20 C19 119.3(3) . . ?
C21 C20 H20 120.4 . . ?
C19 C20 H20 120.4 . . ?
C19 C18 C17 119.9(3) . . ?
C19 C18 H18 120.0 . . ?
C17 C18 H18 120.0 . . ?
C25 C24 C23 120.0(3) . . ?
C25 C24 H24 120.0 . . ?
C23 C24 H24 120.0 . . ?
N6 C22 C23 176.9(3) . . ?
C28 C23 C24 120.1(3) . . ?
C28 C23 C22 121.3(3) . . ?
C24 C23 C22 118.5(3) . . ?
C27 C28 C23 119.4(3) . . ?
C27 C28 H28 120.3 . . ?
C23 C28 H28 120.3 . . ?
C27 C26 C25 120.2(3) . . ?
C27 C26 H26 119.9 . . ?
C25 C26 H26 119.9 . . ?
C24 C25 C26 120.0(3) . . ?
C24 C25 H25 120.0 . . ?
C26 C25 H25 120.0 . . ?
C26 C27 C28 120.3(3) . . ?
C26 C27 H27 119.9 . . ?
C28 C27 H27 119.9 . . ?

loop_
_geom_bond_atom_site_label_1
_geom_bond_atom_site_label_2
_geom_bond_distance
_geom_bond_site_symmetry_2
_geom_bond_publ_flag
Ru1 N2 2.026(2) . ?
Ru1 N3 2.036(2) . ?
Ru1 N4 2.059(2) . ?
Ru1 Cl3 2.3095(11) . ?
Ru1 Cl1 2.3467(11) . ?
Ru1 Cl2 2.3647(8) . ?
N4 C10 1.327(4) . ?
N4 N5 1.358(3) . ?
N2 C1 1.307(3) . ?
N2 N1 1.400(3) . ?
N3 C8 1.277(4) . ?
N3 H30 0.8800 . ?
N1 C8 1.378(4) . ?
N1 C7 1.395(3) . ?
C10 C11 1.412(4) . ?
C10 H10 0.9500 . ?
C9 C21 1.383(4) . ?
C9 C17 1.384(4) . ?
C9 C8 1.480(4) . ?
C21 C20 1.387(4) . ?
C21 H21 0.9500 . ?
C4 C3 1.377(4) . ?
C4 C5 1.406(4) . ?
C4 H4 0.9500 . ?
C7 C6 1.395(4) . ?
C7 C2 1.400(4) . ?
C12 C13 1.367(4) . ?
C12 C11 1.409(4) . ?
C12 H12 0.9500 . ?
C2 C3 1.405(4) . ?
C2 C1 1.425(4) . ?
C6 C5 1.374(4) . ?
C6 H6 0.9500 . ?
C19 C18 1.376(5) . ?
C19 C20 1.390(5) . ?
C19 H19 0.9500 . ?
C17 C18 1.389(4) . ?
C17 H17 0.9500 . ?
C13 C14 1.407(4) . ?
C13 H13 0.9500 . ?
C1 H1 0.9500 . ?
C11 C16 1.405(4) . ?
C16 N5 1.359(4) . ?
C16 C15 1.398(4) . ?
C14 C15 1.371(4) . ?
C14 H14 0.9500 . ?
C5 H5 0.9500 . ?
C3 H3 0.9500 . ?
C15 H15 0.9500 . ?
N5 H50 0.8800 . ?
C20 H20 0.9500 . ?
C18 H18 0.9500 . ?
N6 C22 1.146(4) . ?
C24 C25 1.368(4) . ?
C24 C23 1.392(4) . ?
C24 H24 0.9500 . ?
C22 C23 1.442(4) . ?
C23 C28 1.384(4) . ?
C28 C27 1.382(4) . ?
C28 H28 0.9500 . ?
C26 C27 1.378(5) . ?
C26 C25 1.383(4) . ?
C26 H26 0.9500 . ?
C25 H25 0.9500 . ?
C27 H27 0.9500 . ?

loop_
_geom_torsion_atom_site_label_1
_geom_torsion_atom_site_label_2
_geom_torsion_atom_site_label_3
_geom_torsion_atom_site_label_4
_geom_torsion
_geom_torsion_site_symmetry_1
_geom_torsion_site_symmetry_2
_geom_torsion_site_symmetry_3
_geom_torsion_site_symmetry_4
_geom_torsion_publ_flag
N3 Ru1 N4 C10 -46.1(3) . . . . ?
Cl3 Ru1 N4 C10 40.3(2) . . . . ?
Cl1 Ru1 N4 C10 -135.4(2) . . . . ?
Cl2 Ru1 N4 C10 133.1(2) . . . . ?
N3 Ru1 N4 N5 139.7(2) . . . . ?
Cl3 Ru1 N4 N5 -133.91(19) . . . . ?
Cl1 Ru1 N4 N5 50.36(19) . . . . ?
Cl2 Ru1 N4 N5 -41.10(19) . . . . ?
N3 Ru1 N2 C1 -179.6(3) . . . . ?
Cl3 Ru1 N2 C1 93.8(3) . . . . ?
Cl1 Ru1 N2 C1 -90.6(3) . . . . ?
Cl2 Ru1 N2 C1 1.0(3) . . . . ?
N3 Ru1 N2 N1 0.92(18) . . . . ?
Cl3 Ru1 N2 N1 -85.72(18) . . . . ?
Cl1 Ru1 N2 N1 89.89(18) . . . . ?
Cl2 Ru1 N2 N1 -178.46(17) . . . . ?
N2 Ru1 N3 C8 -4.1(2) . . . . ?
N4 Ru1 N3 C8 174.3(2) . . . . ?
Cl3 Ru1 N3 C8 86.0(2) . . . . ?
C1 N2 N1 C8 -177.6(2) . . . . ?
Ru1 N2 N1 C8 2.0(3) . . . . ?
C1 N2 N1 C7 2.4(3) . . . . ?
Ru1 N2 N1 C7 -177.92(18) . . . . ?
N5 N4 C10 C11 0.0(3) . . . . ?
Ru1 N4 C10 C11 -174.87(18) . . . . ?
C17 C9 C21 C20 0.0(5) . . . . ?
C8 C9 C21 C20 -177.4(3) . . . . ?
C8 N1 C7 C6 -3.6(6) . . . . ?
N2 N1 C7 C6 176.3(3) . . . . ?
C8 N1 C7 C2 177.7(3) . . . . ?
N2 N1 C7 C2 -2.4(3) . . . . ?
C6 C7 C2 C3 1.3(4) . . . . ?
N1 C7 C2 C3 -179.8(3) . . . . ?
C6 C7 C2 C1 -177.4(3) . . . . ?
N1 C7 C2 C1 1.5(3) . . . . ?
N1 C7 C6 C5 -179.4(3) . . . . ?
C2 C7 C6 C5 -0.9(4) . . . . ?
Ru1 N3 C8 N1 6.5(3) . . . . ?
Ru1 N3 C8 C9 -170.2(2) . . . . ?
C7 N1 C8 N3 174.4(3) . . . . ?
N2 N1 C8 N3 -5.5(4) . . . . ?
C7 N1 C8 C9 -8.8(5) . . . . ?
N2 N1 C8 C9 171.3(2) . . . . ?
C21 C9 C8 N3 111.4(4) . . . . ?
C17 C9 C8 N3 -66.1(4) . . . . ?
C21 C9 C8 N1 -65.2(4) . . . . ?
C17 C9 C8 N1 117.4(3) . . . . ?
C21 C9 C17 C18 1.7(4) . . . . ?
C8 C9 C17 C18 179.1(3) . . . . ?
C11 C12 C13 C14 0.7(4) . . . . ?
N1 N2 C1 C2 -1.4(3) . . . . ?
Ru1 N2 C1 C2 179.1(2) . . . . ?
C7 C2 C1 N2 0.0(3) . . . . ?
C3 C2 C1 N2 -178.5(3) . . . . ?
C13 C12 C11 C16 -0.3(4) . . . . ?
C13 C12 C11 C10 -179.2(3) . . . . ?
N4 C10 C11 C16 0.3(3) . . . . ?
N4 C10 C11 C12 179.3(3) . . . . ?
C12 C11 C16 N5 -179.7(2) . . . . ?
C10 C11 C16 N5 -0.4(3) . . . . ?
C12 C11 C16 C15 -0.5(4) . . . . ?
C10 C11 C16 C15 178.8(3) . . . . ?
C12 C13 C14 C15 -0.4(5) . . . . ?
C7 C6 C5 C4 -0.4(5) . . . . ?
C3 C4 C5 C6 1.3(5) . . . . ?
C5 C4 C3 C2 -0.9(5) . . . . ?
C7 C2 C3 C4 -0.4(4) . . . . ?
C1 C2 C3 C4 177.8(3) . . . . ?
C13 C14 C15 C16 -0.3(4) . . . . ?
N5 C16 C15 C14 179.7(3) . . . . ?
C11 C16 C15 C14 0.8(4) . . . . ?
C10 N4 N5 C16 -0.3(3) . . . . ?
Ru1 N4 N5 C16 175.15(17) . . . . ?
C15 C16 N5 N4 -178.7(3) . . . . ?
C11 C16 N5 N4 0.4(3) . . . . ?
C9 C21 C20 C19 -0.9(5) . . . . ?
C18 C19 C20 C21 0.1(5) . . . . ?
C20 C19 C18 C17 1.5(5) . . . . ?
C9 C17 C18 C19 -2.4(5) . . . . ?
C25 C24 C23 C28 -1.4(4) . . . . ?
C25 C24 C23 C22 175.5(3) . . . . ?
C24 C23 C28 C27 0.8(5) . . . . ?
C22 C23 C28 C27 -176.0(3) . . . . ?
C23 C24 C25 C26 0.3(4) . . . . ?
C27 C26 C25 C24 1.4(4) . . . . ?
C25 C26 C27 C28 -2.0(5) . . . . ?
C23 C28 C27 C26 0.9(5) . . . . ?
